data_7718281
loop_
_publ_author_name
'Sun, Zhe'
'Yu, Xiaojing'
'Zhen, Qingfang'
'Yu, Tingting'
'Wang, Xinming'
'Yang, Guixin'
'Song, Yongbin'
'Pang, Haijun'

_publ_section_title
;
 Synthesis of two new polyoxometalate-based organic complexes from 2D to
 3D structures for improving supercapacitor performance.
;
_journal_issue 15
_journal_name_full 'Dalton transactions (Cambridge, England : 2003)'
_journal_page_first 6093
_journal_page_last 6102
_journal_paper_doi 10.1039/d5dt00284b
_journal_volume 54
_journal_year 2025
_chemical_formula_sum 'C40 H36 Ag4 Mo12 N20 O40 P'
_chemical_formula_weight 3050.62
_space_group_crystal_system monoclinic
_space_group_IT_number 14
_space_group_name_Hall '-P 2yn'
_space_group_name_H-M_alt 'P 1 21/n 1'
_atom_sites_solution_hydrogens geom
_audit_creation_method SHELXL-2014
_audit_update_record
;
2024-12-23 deposited with the CCDC.	2025-03-10 downloaded from the CCDC.
;
_cell_angle_alpha 90
_cell_angle_beta 94.644(2)
_cell_angle_gamma 90
_cell_formula_units_Z 2
_cell_length_a 11.5121(10)
_cell_length_b 13.1871(11)
_cell_length_c 23.781(2)
_cell_measurement_reflns_used 25
_cell_measurement_temperature 273(2)
_cell_measurement_theta_max 25.000
_cell_measurement_theta_min 7.5
_cell_volume 3598.4(5)
_computing_structure_refinement 'SHELXL-2014 (Sheldrick, 2014)'
_diffrn_ambient_temperature 273(2)
_diffrn_measured_fraction_theta_full 1.000
_diffrn_measured_fraction_theta_max 0.998
_diffrn_measurement_device_type 'CCD area detector'
_diffrn_measurement_method 'phi and omega scans'
_diffrn_radiation_type MoK\a
_diffrn_radiation_wavelength 0.71073
_diffrn_reflns_av_R_equivalents 0.0540
_diffrn_reflns_av_unetI/netI 0.0646
_diffrn_reflns_Laue_measured_fraction_full 1.000
_diffrn_reflns_Laue_measured_fraction_max 0.998
_diffrn_reflns_limit_h_max 13
_diffrn_reflns_limit_h_min -15
_diffrn_reflns_limit_k_max 15
_diffrn_reflns_limit_k_min -17
_diffrn_reflns_limit_l_max 31
_diffrn_reflns_limit_l_min -31
_diffrn_reflns_number 25306
_diffrn_reflns_point_group_measured_fraction_full 1.000
_diffrn_reflns_point_group_measured_fraction_max 0.998
_diffrn_reflns_theta_full 25.242
_diffrn_reflns_theta_max 27.769
_diffrn_reflns_theta_min 1.718
_exptl_absorpt_coefficient_mu 3.203
_exptl_crystal_colour yellow
_exptl_crystal_density_diffrn 2.816
_exptl_crystal_description block
_exptl_crystal_F_000 2886
_refine_diff_density_max 3.911
_refine_diff_density_min -1.582
_refine_diff_density_rms 0.215
_refine_ls_extinction_method none
_refine_ls_goodness_of_fit_ref 1.196
_refine_ls_hydrogen_treatment constr
_refine_ls_matrix_type full
_refine_ls_number_parameters 547
_refine_ls_number_reflns 8467
_refine_ls_number_restraints 18
_refine_ls_restrained_S_all 1.213
_refine_ls_R_factor_all 0.0916
_refine_ls_R_factor_gt 0.0531
_refine_ls_shift/su_max 0.003
_refine_ls_shift/su_mean 0.000
_refine_ls_structure_factor_coef Fsqd
_refine_ls_weighting_details 'w=1/[\s^2^(Fo^2^)+(0.0536P)^2^+8.9634P] where P=(Fo^2^+2Fc^2^)/3'
_refine_ls_weighting_scheme calc
_refine_ls_wR_factor_gt 0.1283
_refine_ls_wR_factor_ref 0.1406
_reflns_Friedel_coverage 0.000
_reflns_number_gt 5664
_reflns_number_total 8482
_reflns_threshold_expression 'I > 2\s(I)'
_cod_data_source_file d5dt00284b2.cif
_cod_data_source_block Y7
_cod_depositor_comments 'Adding full bibliography for 7718281--7718282.cif.'
_cod_original_sg_symbol_H-M 'P 21/n'
_cod_database_code 7718281
_shelx_space_group_comment
;
The symmetry employed for this shelxl refinement is uniquely defined
by the following loop, which should always be used as a source of
symmetry information in preference to the above space-group names.
They are only intended as comments.
;
_shelxl_version_number 2014-3

loop_
_space_group_symop_operation_xyz
'x, y, z'
'-x+1/2, y+1/2, -z+1/2'
'-x, -y, -z'
'x-1/2, -y-1/2, z-1/2'

loop_
_atom_site_label
_atom_site_type_symbol
_atom_site_fract_x
_atom_site_fract_y
_atom_site_fract_z
_atom_site_U_iso_or_equiv
_atom_site_adp_type
_atom_site_occupancy
_atom_site_site_symmetry_order
_atom_site_calc_flag
_atom_site_refinement_flags_posn
_atom_site_refinement_flags_adp
_atom_site_refinement_flags_occupancy
_atom_site_disorder_assembly
_atom_site_disorder_group
Mo1 Mo 1.13053(7) -0.03796(6) -0.12787(3) 0.02955(19) Uani 1 1 d . . . . .
Mo2 Mo 0.87702(7) 0.11360(7) -0.12643(3) 0.0341(2) Uani 1 1 d . . . . .
Mo3 Mo 0.96760(7) -0.26559(6) 0.02192(4) 0.0355(2) Uani 1 1 d . . . . .
Mo4 Mo 0.85674(7) -0.15389(6) -0.10829(3) 0.02745(18) Uani 1 1 d . . . . .
Mo5 Mo 0.71967(6) -0.10149(6) 0.01683(3) 0.02860(19) Uani 1 1 d . . . . .
Mo6 Mo 0.75846(7) 0.16282(7) 0.00354(4) 0.0380(2) Uani 1 1 d . . . . .
O1 O 0.7353(7) -0.1303(6) -0.0587(3) 0.052(2) Uani 1 1 d . . . . .
O2 O 0.8189(7) -0.2159(5) 0.0355(3) 0.051(2) Uani 1 1 d . . . . .
O3 O 0.9149(6) -0.2524(5) -0.0576(3) 0.048(2) Uani 1 1 d . . . . .
O4 O 1.0228(5) 0.0652(5) -0.1479(4) 0.055(2) Uani 1 1 d . . . . .
O5 O 1.0004(6) -0.1340(5) -0.1361(4) 0.054(2) Uani 1 1 d . . . . .
O6 O 1.2048(7) -0.1397(5) -0.0806(3) 0.057(2) Uani 1 1 d . . . . .
O7 O 0.8175(5) -0.0165(5) -0.1351(4) 0.055(2) Uani 1 1 d . . . . .
O8 O 0.8267(6) 0.1729(5) -0.1841(3) 0.0384(16) Uani 1 1 d . . . . .
O9 O 0.9518(7) -0.3882(5) 0.0313(3) 0.0489(19) Uani 1 1 d . . . . .
O10 O 0.5906(5) -0.1484(6) 0.0281(3) 0.0481(19) Uani 1 1 d . . . . .
O11 O 0.6837(8) 0.0341(5) -0.0004(3) 0.067(3) Uani 1 1 d . . . . .
O12 O 1.1207(6) -0.2607(7) -0.0025(3) 0.069(3) Uani 1 1 d . U . . .
O13 O 1.2326(8) 0.0564(5) -0.0933(3) 0.067(3) Uani 1 1 d . . . . .
O14 O 0.7660(7) 0.1500(7) -0.0766(3) 0.071(3) Uani 1 1 d . U . . .
O15 O 1.1889(6) -0.0615(5) -0.1876(3) 0.0438(18) Uani 1 1 d . . . . .
O16 O 0.7882(6) -0.2218(6) -0.1589(3) 0.054(2) Uani 1 1 d . . . . .
O17 O 0.6458(5) 0.2405(4) 0.0053(3) 0.0312(14) Uani 1 1 d . . . . .
O18 O 1.0277(7) -0.2248(8) 0.0930(4) 0.078(3) Uani 1 1 d . U . . .
O19 O 1.1153(9) -0.0131(7) -0.0281(4) 0.017(2) Uani 0.5 1 d . . P . .
O20 O 1.0598(8) -0.1003(7) 0.0266(4) 0.013(2) Uani 0.5 1 d . . P . .
O21 O 0.9768(8) -0.0181(7) -0.0626(4) 0.013(2) Uani 0.5 1 d . . P . .
O22 O 0.9193(8) -0.0866(7) -0.0137(4) 0.014(2) Uani 0.5 1 d . . P . .
Ag1 Ag 1.04547(8) -0.22122(6) -0.24209(3) 0.0455(2) Uani 1 1 d . . . . .
Ag2 Ag 0.53081(7) 0.19206(6) -0.11984(4) 0.0501(2) Uani 1 1 d . . . . .
C1 C 0.4915(8) 0.5088(6) -0.0725(3) 0.0272(19) Uani 1 1 d . . . . .
C2 C 0.6825(8) 0.4298(7) -0.0734(3) 0.0286(19) Uani 1 1 d . . . . .
H2 H 0.7293 0.3735 -0.0781 0.034 Uiso 1 1 calc R U . . .
C3 C 0.5385(9) 0.6020(7) -0.0571(4) 0.034(2) Uani 1 1 d . . . . .
H3 H 0.4918 0.6579 -0.0511 0.041 Uiso 1 1 calc R U . . .
C4 C 0.5619(7) 0.4234(6) -0.0804(3) 0.0222(17) Uani 1 1 d . . . . .
C5 C 0.8156(8) -0.1187(7) -0.2855(4) 0.033(2) Uani 1 1 d . . . . .
H5 H 0.7764 -0.1802 -0.2845 0.040 Uiso 1 1 calc R U . . .
C6 C 0.9501(8) -0.0072(7) -0.2811(4) 0.032(2) Uani 1 1 d . . . . .
H6 H 1.0231 0.0232 -0.2762 0.039 Uiso 1 1 calc R U . . .
C7 C 0.1865(8) 0.5770(8) -0.2280(4) 0.039(2) Uani 1 1 d . . . . .
H7 H 0.1777 0.5638 -0.2665 0.047 Uiso 1 1 calc R U . . .
C8 C 0.6561(10) 0.6074(8) -0.0511(4) 0.047(3) Uani 1 1 d . . . . .
H8 H 0.6911 0.6692 -0.0414 0.056 Uiso 1 1 calc R U . . .
C9 C 0.7290(8) 0.5209(7) -0.0594(4) 0.035(2) Uani 1 1 d . . . . .
H9 H 0.8095 0.5280 -0.0549 0.043 Uiso 1 1 calc R U . . .
C10 C 0.5222(7) -0.0333(6) -0.1707(4) 0.031(2) Uani 1 1 d . . . . .
C11 C 0.6396(8) -0.0099(10) -0.3060(4) 0.048(3) Uani 1 1 d . . . . .
H11A H 0.6273 0.0537 -0.3262 0.058 Uiso 1 1 calc R U . . .
H11B H 0.6023 -0.0634 -0.3288 0.058 Uiso 1 1 calc R U . . .
C12 C 0.5447(8) -0.0805(7) -0.2212(4) 0.039(2) Uani 1 1 d . . . . .
C13 C 0.8488(8) 0.0430(7) -0.2946(4) 0.034(2) Uani 1 1 d . . . . .
H13 H 0.8390 0.1122 -0.3010 0.041 Uiso 1 1 calc R U . . .
C14 C 0.2688(9) 0.5221(9) -0.0821(4) 0.046(3) Uani 1 1 d . . . . .
H14A H 0.2110 0.4743 -0.0709 0.055 Uiso 1 1 calc R U . . .
H14B H 0.2742 0.5769 -0.0548 0.055 Uiso 1 1 calc R U . . .
C15 C 0.2370(9) 0.5154(8) -0.1881(4) 0.045(3) Uani 1 1 d . . . . .
H15 H 0.2698 0.4523 -0.1940 0.054 Uiso 1 1 calc R U . . .
C16 C 0.1755(9) 0.6501(7) -0.1493(4) 0.040(2) Uani 1 1 d . . . . .
H16 H 0.1571 0.6968 -0.1221 0.048 Uiso 1 1 calc R U . . .
C17 C 0.4616(10) -0.2297(9) -0.1889(7) 0.076(5) Uani 1 1 d . . . . .
H17 H 0.4380 -0.2967 -0.1941 0.092 Uiso 1 1 calc R U . . .
C18 C 0.5131(10) -0.1803(8) -0.2331(6) 0.064(4) Uani 1 1 d . . . . .
H18 H 0.5250 -0.2116 -0.2672 0.077 Uiso 1 1 calc R U . . .
C19 C 0.4443(11) -0.1828(9) -0.1378(6) 0.067(4) Uani 1 1 d . . . . .
H19 H 0.4119 -0.2197 -0.1097 0.081 Uiso 1 1 calc R U . . .
C20 C 0.4728(9) -0.0870(8) -0.1286(5) 0.047(3) Uani 1 1 d . . . . .
H20 H 0.4600 -0.0562 -0.0945 0.057 Uiso 1 1 calc R U . . .
P1 P 1.0000 0.0000 0.0000 0.0128(5) Uani 1 2 d S . P . .
N1 N 0.1504(7) 0.6623(6) -0.2019(3) 0.0373(19) Uani 1 1 d . . . . .
N2 N 0.9296(7) -0.1087(6) -0.2758(3) 0.0328(17) Uani 1 1 d . . . . .
N3 N 0.5545(6) 0.0672(6) -0.1749(3) 0.0340(18) Uani 1 1 d . . . . .
N4 N 0.4893(7) 0.3432(5) -0.0941(3) 0.0304(17) Uani 1 1 d . . . . .
N5 N 0.3814(7) 0.3713(6) -0.0955(3) 0.0326(17) Uani 1 1 d . . . . .
N6 N 0.3797(6) 0.4721(5) -0.0817(3) 0.0319(17) Uani 1 1 d . . . . .
N7 N 0.7639(7) -0.0302(6) -0.2969(3) 0.0338(18) Uani 1 1 d . . . . .
N8 N 0.5937(7) 0.0837(6) -0.2241(4) 0.0385(19) Uani 1 1 d . . . . .
N9 N 0.2313(7) 0.5628(6) -0.1374(3) 0.0311(17) Uani 1 1 d . . . . .
N10 N 0.5882(7) -0.0041(6) -0.2525(3) 0.0378(19) Uani 1 1 d . . . . .

loop_
_atom_site_aniso_label
_atom_site_aniso_U_11
_atom_site_aniso_U_22
_atom_site_aniso_U_33
_atom_site_aniso_U_23
_atom_site_aniso_U_13
_atom_site_aniso_U_12
Mo1 0.0363(4) 0.0322(4) 0.0211(4) 0.0002(3) 0.0080(3) 0.0057(3)
Mo2 0.0293(4) 0.0498(5) 0.0224(4) 0.0091(4) -0.0016(3) 0.0016(4)
Mo3 0.0374(5) 0.0207(4) 0.0488(5) -0.0030(4) 0.0060(4) -0.0114(3)
Mo4 0.0289(4) 0.0281(4) 0.0247(4) -0.0056(3) -0.0017(3) -0.0089(3)
Mo5 0.0192(4) 0.0272(4) 0.0396(5) -0.0010(3) 0.0034(3) -0.0075(3)
Mo6 0.0276(4) 0.0445(5) 0.0413(5) -0.0103(4) -0.0013(4) 0.0122(4)
O1 0.067(5) 0.059(5) 0.032(4) 0.018(3) 0.023(4) 0.039(4)
O2 0.069(5) 0.054(5) 0.032(4) 0.017(3) 0.018(4) 0.037(4)
O3 0.058(5) 0.058(5) 0.032(4) 0.015(3) 0.014(3) 0.033(4)
O4 0.023(3) 0.026(3) 0.118(7) 0.029(4) 0.015(4) 0.004(3)
O5 0.030(4) 0.033(4) 0.100(6) 0.031(4) 0.017(4) 0.003(3)
O6 0.090(6) 0.016(3) 0.056(5) 0.000(3) -0.049(4) 0.003(3)
O7 0.023(3) 0.031(4) 0.113(7) 0.033(4) 0.012(4) 0.005(3)
O8 0.039(4) 0.032(4) 0.042(4) 0.020(3) -0.009(3) -0.001(3)
O9 0.074(5) 0.019(3) 0.055(5) 0.006(3) 0.013(4) 0.004(3)
O10 0.023(3) 0.076(5) 0.044(4) 0.014(4) 0.002(3) -0.019(3)
O11 0.111(7) 0.019(3) 0.060(5) -0.004(3) -0.051(5) 0.006(4)
O12 0.040(4) 0.127(6) 0.042(4) -0.039(4) 0.018(3) -0.045(4)
O13 0.116(7) 0.023(3) 0.053(5) -0.009(3) -0.051(5) 0.012(4)
O14 0.050(4) 0.118(6) 0.047(4) -0.047(4) 0.024(4) -0.044(4)
O15 0.058(5) 0.044(4) 0.033(4) -0.014(3) 0.025(3) -0.016(3)
O16 0.043(4) 0.061(5) 0.056(5) -0.035(4) -0.015(4) 0.002(4)
O17 0.026(3) 0.026(3) 0.042(4) 0.002(3) 0.002(3) 0.007(2)
O18 0.051(4) 0.130(7) 0.056(5) -0.052(5) 0.022(4) -0.046(5)
O19 0.021(5) 0.010(5) 0.021(6) -0.004(4) 0.005(4) -0.008(4)
O20 0.014(5) 0.006(4) 0.020(5) 0.000(4) 0.000(4) -0.002(4)
O21 0.015(5) 0.012(5) 0.013(5) -0.001(4) 0.000(4) 0.001(4)
O22 0.013(5) 0.010(5) 0.018(5) 0.002(4) 0.003(4) -0.003(4)
Ag1 0.0628(5) 0.0307(4) 0.0405(5) -0.0002(3) -0.0115(4) 0.0118(4)
Ag2 0.0514(5) 0.0321(4) 0.0667(6) -0.0191(4) 0.0035(4) -0.0035(4)
C1 0.042(5) 0.021(4) 0.019(4) 0.004(3) 0.007(4) 0.004(4)
C2 0.038(5) 0.029(5) 0.019(4) 0.003(4) 0.004(4) 0.005(4)
C3 0.049(6) 0.022(4) 0.033(5) 0.002(4) 0.009(4) 0.004(4)
C4 0.032(5) 0.020(4) 0.014(4) 0.000(3) -0.002(3) 0.000(3)
C5 0.042(6) 0.034(5) 0.023(5) 0.007(4) -0.001(4) -0.004(4)
C6 0.033(5) 0.029(5) 0.035(5) -0.004(4) 0.001(4) -0.002(4)
C7 0.035(5) 0.045(6) 0.036(5) -0.011(5) -0.006(4) 0.012(4)
C8 0.073(8) 0.032(5) 0.035(6) -0.005(5) 0.005(5) -0.020(5)
C9 0.035(5) 0.037(5) 0.035(5) -0.005(4) 0.003(4) -0.011(4)
C10 0.025(4) 0.024(4) 0.043(6) 0.000(4) 0.003(4) 0.010(4)
C11 0.031(5) 0.083(8) 0.032(6) 0.003(6) 0.003(4) 0.006(5)
C12 0.034(5) 0.032(5) 0.052(6) -0.001(5) 0.010(5) 0.005(4)
C13 0.044(6) 0.029(5) 0.030(5) -0.002(4) 0.006(4) 0.003(4)
C14 0.037(6) 0.061(7) 0.039(6) 0.000(5) 0.001(5) 0.016(5)
C15 0.038(6) 0.045(6) 0.050(6) -0.010(5) 0.000(5) 0.017(5)
C16 0.055(6) 0.032(5) 0.032(5) -0.009(4) 0.000(5) 0.009(5)
C17 0.046(7) 0.032(6) 0.156(16) 0.013(8) 0.037(9) 0.002(5)
C18 0.050(7) 0.031(6) 0.113(11) -0.031(7) 0.019(7) 0.004(5)
C19 0.061(8) 0.047(7) 0.099(11) 0.023(7) 0.042(8) 0.020(6)
C20 0.043(6) 0.052(7) 0.050(7) 0.011(5) 0.019(5) 0.020(5)
P1 0.0095(12) 0.0145(12) 0.0145(13) -0.0006(11) 0.0007(10) -0.0002(10)
N1 0.046(5) 0.024(4) 0.039(5) -0.006(4) -0.011(4) 0.010(3)
N2 0.042(5) 0.029(4) 0.026(4) 0.002(3) -0.005(3) 0.003(3)
N3 0.022(4) 0.033(4) 0.046(5) -0.010(4) 0.000(4) 0.000(3)
N4 0.040(5) 0.023(4) 0.027(4) -0.002(3) -0.002(3) -0.003(3)
N5 0.034(4) 0.032(4) 0.031(4) 0.003(3) 0.000(3) -0.006(3)
N6 0.034(4) 0.030(4) 0.032(4) 0.006(3) 0.004(3) 0.005(3)
N7 0.040(5) 0.040(5) 0.022(4) 0.003(3) 0.004(3) 0.001(4)
N8 0.030(4) 0.036(5) 0.050(5) 0.004(4) 0.005(4) 0.001(3)
N9 0.036(4) 0.028(4) 0.029(4) -0.007(3) -0.003(3) 0.005(3)
N10 0.029(4) 0.048(5) 0.038(5) -0.004(4) 0.009(4) 0.006(4)

loop_
_atom_type_symbol
_atom_type_description
_atom_type_scat_dispersion_real
_atom_type_scat_dispersion_imag
_atom_type_scat_source
C C 0.0033 0.0016 'International Tables Vol C Tables 4.2.6.8 and 6.1.1.4'
N N 0.0061 0.0033 'International Tables Vol C Tables 4.2.6.8 and 6.1.1.4'
O O 0.0106 0.0060 'International Tables Vol C Tables 4.2.6.8 and 6.1.1.4'
P P 0.1023 0.0942 'International Tables Vol C Tables 4.2.6.8 and 6.1.1.4'
Mo Mo -1.6832 0.6857 'International Tables Vol C Tables 4.2.6.8 and 6.1.1.4'
Ag Ag -0.8971 1.1015 'International Tables Vol C Tables 4.2.6.8 and 6.1.1.4'
H H 0.0000 0.0000 'International Tables Vol C Tables 4.2.6.8 and 6.1.1.4'

loop_
_geom_angle_atom_site_label_1
_geom_angle_atom_site_label_2
_geom_angle_atom_site_label_3
_geom_angle
_geom_angle_site_symmetry_1
_geom_angle_site_symmetry_3
_geom_angle_publ_flag
O15 Mo1 O13 102.7(4) . . ?
O15 Mo1 O4 103.0(4) . . ?
O13 Mo1 O4 90.5(3) . . ?
O15 Mo1 O6 100.4(4) . . ?
O13 Mo1 O6 88.5(3) . . ?
O4 Mo1 O6 156.2(4) . . ?
O15 Mo1 O5 98.8(3) . . ?
O13 Mo1 O5 158.3(4) . . ?
O4 Mo1 O5 87.6(3) . . ?
O6 Mo1 O5 84.7(3) . . ?
O15 Mo1 O19 159.8(4) . . ?
O13 Mo1 O19 64.4(4) . . ?
O4 Mo1 O19 92.9(4) . . ?
O6 Mo1 O19 65.2(3) . . ?
O5 Mo1 O19 94.0(3) . . ?
O15 Mo1 O21 158.0(3) . . ?
O13 Mo1 O21 96.4(4) . . ?
O4 Mo1 O21 65.6(3) . . ?
O6 Mo1 O21 90.8(4) . . ?
O5 Mo1 O21 63.2(3) . . ?
O19 Mo1 O21 41.7(3) . . ?
O8 Mo2 O7 104.2(3) . . ?
O8 Mo2 O14 101.1(4) . . ?
O7 Mo2 O14 92.5(3) . . ?
O8 Mo2 O4 101.3(3) . . ?
O7 Mo2 O4 89.2(3) . . ?
O14 Mo2 O4 156.4(4) . . ?
O8 Mo2 O18 97.5(4) . 3_755 ?
O7 Mo2 O18 158.1(4) . 3_755 ?
O14 Mo2 O18 86.6(3) . 3_755 ?
O4 Mo2 O18 83.3(3) . 3_755 ?
O8 Mo2 O20 155.0(3) . 3_755 ?
O7 Mo2 O20 96.9(3) . 3_755 ?
O14 Mo2 O20 64.3(4) . 3_755 ?
O4 Mo2 O20 92.1(3) . 3_755 ?
O18 Mo2 O20 63.0(4) 3_755 3_755 ?
O9 Mo3 O18 101.4(4) . . ?
O9 Mo3 O2 101.9(4) . . ?
O18 Mo3 O2 91.1(4) . . ?
O9 Mo3 O12 101.0(4) . . ?
O18 Mo3 O12 88.9(3) . . ?
O2 Mo3 O12 156.6(4) . . ?
O9 Mo3 O3 101.0(3) . . ?
O18 Mo3 O3 157.5(4) . . ?
O2 Mo3 O3 85.4(3) . . ?
O12 Mo3 O3 85.7(3) . . ?
O9 Mo3 O20 158.6(4) . . ?
O18 Mo3 O20 64.4(4) . . ?
O2 Mo3 O20 94.6(3) . . ?
O12 Mo3 O20 64.5(4) . . ?
O3 Mo3 O20 93.7(3) . . ?
O16 Mo4 O5 101.8(4) . . ?
O16 Mo4 O3 102.7(4) . . ?
O5 Mo4 O3 92.6(3) . . ?
O16 Mo4 O1 101.9(4) . . ?
O5 Mo4 O1 155.6(4) . . ?
O3 Mo4 O1 87.6(3) . . ?
O16 Mo4 O7 100.4(4) . . ?
O5 Mo4 O7 86.6(3) . . ?
O3 Mo4 O7 156.6(4) . . ?
O1 Mo4 O7 83.7(3) . . ?
O16 Mo4 O21 159.4(4) . . ?
O5 Mo4 O21 64.4(3) . . ?
O3 Mo4 O21 93.6(3) . . ?
O1 Mo4 O21 91.2(3) . . ?
O7 Mo4 O21 65.0(3) . . ?
O16 Mo4 O22 161.2(4) . . ?
O5 Mo4 O22 94.1(4) . . ?
O3 Mo4 O22 66.2(3) . . ?
O1 Mo4 O22 63.7(3) . . ?
O7 Mo4 O22 90.4(3) . . ?
O21 Mo4 O22 39.2(3) . . ?
O10 Mo5 O1 103.9(4) . . ?
O10 Mo5 O11 101.9(4) . . ?
O1 Mo5 O11 91.2(3) . . ?
O10 Mo5 O2 101.2(4) . . ?
O1 Mo5 O2 87.8(3) . . ?
O11 Mo5 O2 156.4(4) . . ?
O10 Mo5 O13 98.7(4) . 3_755 ?
O1 Mo5 O13 157.2(4) . 3_755 ?
O11 Mo5 O13 87.3(3) . 3_755 ?
O2 Mo5 O13 84.6(3) . 3_755 ?
O10 Mo5 O19 157.3(4) . 3_755 ?
O1 Mo5 O19 95.6(4) . 3_755 ?
O11 Mo5 O19 65.6(4) . 3_755 ?
O2 Mo5 O19 91.0(4) . 3_755 ?
O13 Mo5 O19 63.1(4) 3_755 3_755 ?
O10 Mo5 O22 161.3(4) . . ?
O1 Mo5 O22 64.4(3) . . ?
O11 Mo5 O22 93.1(4) . . ?
O2 Mo5 O22 65.2(3) . . ?
O13 Mo5 O22 92.9(4) 3_755 . ?
O19 Mo5 O22 41.0(3) 3_755 . ?
O17 Mo6 O6 101.0(3) . 3_755 ?
O17 Mo6 O12 99.0(4) . 3_755 ?
O6 Mo6 O12 90.9(3) 3_755 3_755 ?
O17 Mo6 O11 101.6(3) . . ?
O6 Mo6 O11 88.2(3) 3_755 . ?
O12 Mo6 O11 159.2(4) 3_755 . ?
O17 Mo6 O14 100.3(4) . . ?
O6 Mo6 O14 158.6(4) 3_755 . ?
O12 Mo6 O14 87.4(3) 3_755 . ?
O11 Mo6 O14 85.9(4) . . ?
O17 Mo6 O20 156.9(3) . 3_755 ?
O6 Mo6 O20 95.9(4) 3_755 3_755 ?
O12 Mo6 O20 64.8(3) 3_755 3_755 ?
O11 Mo6 O20 94.6(4) . 3_755 ?
O14 Mo6 O20 64.2(4) . 3_755 ?
O17 Mo6 O19 158.0(3) . 3_755 ?
O6 Mo6 O19 63.9(3) 3_755 3_755 ?
O12 Mo6 O19 97.3(4) 3_755 3_755 ?
O11 Mo6 O19 63.8(3) . 3_755 ?
O14 Mo6 O19 95.2(4) . 3_755 ?
O20 Mo6 O19 45.2(3) 3_755 3_755 ?
Mo5 O1 Mo4 139.2(5) . . ?
Mo3 O2 Mo5 139.8(4) . . ?
Mo4 O3 Mo3 139.4(4) . . ?
Mo1 O4 Mo2 139.0(4) . . ?
Mo4 O5 Mo1 139.0(5) . . ?
Mo6 O6 Mo1 138.3(4) 3_755 . ?
Mo2 O7 Mo4 138.2(4) . . ?
Mo5 O11 Mo6 138.6(5) . . ?
Mo6 O12 Mo3 136.5(5) 3_755 . ?
Mo1 O13 Mo5 137.5(5) . 3_755 ?
Mo2 O14 Mo6 137.5(5) . . ?
Mo3 O18 Mo2 137.9(5) . 3_755 ?
P1 O19 O22 54.2(4) . 3_755 ?
P1 O19 O21 54.5(4) . . ?
O22 O19 O21 93.2(7) 3_755 . ?
P1 O19 Mo1 125.0(6) . . ?
O22 O19 Mo1 135.4(6) 3_755 . ?
O21 O19 Mo1 70.5(5) . . ?
P1 O19 Mo5 125.2(5) . 3_755 ?
O22 O19 Mo5 71.0(4) 3_755 3_755 ?
O21 O19 Mo5 139.2(6) . 3_755 ?
Mo1 O19 Mo5 94.3(3) . 3_755 ?
P1 O19 Mo6 119.6(5) . 3_755 ?
O22 O19 Mo6 129.1(6) 3_755 3_755 ?
O21 O19 Mo6 125.3(5) . 3_755 ?
Mo1 O19 Mo6 92.0(3) . 3_755 ?
Mo5 O19 Mo6 91.8(3) 3_755 3_755 ?
P1 O20 O22 51.3(4) . . ?
P1 O20 Mo6 121.5(5) . 3_755 ?
O22 O20 Mo6 129.3(6) . 3_755 ?
P1 O20 Mo3 123.6(5) . . ?
O22 O20 Mo3 72.4(4) . . ?
Mo6 O20 Mo3 93.8(3) 3_755 . ?
P1 O20 Mo2 122.1(5) . 3_755 ?
O22 O20 Mo2 134.7(6) . 3_755 ?
Mo6 O20 Mo2 93.8(3) 3_755 3_755 ?
Mo3 O20 Mo2 94.3(3) . 3_755 ?
P1 O21 O22 56.0(5) . . ?
P1 O21 O19 56.2(5) . . ?
O22 O21 O19 95.2(7) . . ?
P1 O21 Mo4 126.7(5) . . ?
O22 O21 Mo4 70.7(5) . . ?
O19 O21 Mo4 134.3(6) . . ?
P1 O21 Mo1 124.0(5) . . ?
O22 O21 Mo1 137.3(6) . . ?
O19 O21 Mo1 67.8(4) . . ?
Mo4 O21 Mo1 92.9(3) . . ?
P1 O22 O21 57.1(5) . . ?
P1 O22 O19 57.0(5) . 3_755 ?
O21 O22 O19 96.5(6) . 3_755 ?
P1 O22 O20 56.6(4) . . ?
O21 O22 O20 92.0(6) . . ?
O19 O22 O20 90.5(6) 3_755 . ?
P1 O22 Mo5 125.0(5) . . ?
O21 O22 Mo5 133.1(6) . . ?
O19 O22 Mo5 68.0(4) 3_755 . ?
O20 O22 Mo5 130.2(6) . . ?
P1 O22 Mo4 127.2(5) . . ?
O21 O22 Mo4 70.1(5) . . ?
O19 O22 Mo4 137.6(6) 3_755 . ?
O20 O22 Mo4 128.7(6) . . ?
Mo5 O22 Mo4 91.7(3) . . ?
N2 Ag1 N1 174.3(3) . 1_645 ?
N3 Ag2 N4 158.7(3) . . ?
N6 C1 C3 134.2(8) . . ?
N6 C1 C4 103.8(7) . . ?
C3 C1 C4 122.0(9) . . ?
C9 C2 C4 117.3(8) . . ?
C9 C2 H2 121.4 . . ?
C4 C2 H2 121.4 . . ?
C8 C3 C1 116.2(9) . . ?
C8 C3 H3 121.9 . . ?
C1 C3 H3 121.9 . . ?
N4 C4 C1 107.6(7) . . ?
N4 C4 C2 131.4(8) . . ?
C1 C4 C2 121.0(8) . . ?
N7 C5 N2 111.7(8) . . ?
N7 C5 H5 124.1 . . ?
N2 C5 H5 124.1 . . ?
C13 C6 N2 110.4(8) . . ?
C13 C6 H6 124.8 . . ?
N2 C6 H6 124.8 . . ?
C15 C7 N1 108.0(9) . . ?
C15 C7 H7 126.0 . . ?
N1 C7 H7 126.0 . . ?
C3 C8 C9 122.3(9) . . ?
C3 C8 H8 118.9 . . ?
C9 C8 H8 118.9 . . ?
C2 C9 C8 121.2(9) . . ?
C2 C9 H9 119.4 . . ?
C8 C9 H9 119.4 . . ?
C20 C10 C12 120.6(9) . . ?
C20 C10 N3 132.1(9) . . ?
C12 C10 N3 107.3(8) . . ?
N10 C11 N7 110.3(8) . . ?
N10 C11 H11A 109.6 . . ?
N7 C11 H11A 109.6 . . ?
N10 C11 H11B 109.6 . . ?
N7 C11 H11B 109.6 . . ?
H11A C11 H11B 108.1 . . ?
N10 C12 C18 133.3(11) . . ?
N10 C12 C10 104.0(8) . . ?
C18 C12 C10 122.3(10) . . ?
C6 C13 N7 105.2(8) . . ?
C6 C13 H13 127.4 . . ?
N7 C13 H13 127.4 . . ?
N9 C14 N6 112.0(8) . . ?
N9 C14 H14A 109.2 . . ?
N6 C14 H14A 109.2 . . ?
N9 C14 H14B 109.2 . . ?
N6 C14 H14B 109.2 . . ?
H14A C14 H14B 107.9 . . ?
C7 C15 N9 107.3(9) . . ?
C7 C15 H15 126.4 . . ?
N9 C15 H15 126.4 . . ?
N1 C16 N9 112.6(9) . . ?
N1 C16 H16 123.7 . . ?
N9 C16 H16 123.7 . . ?
C18 C17 C19 123.0(11) . . ?
C18 C17 H17 118.5 . . ?
C19 C17 H17 118.5 . . ?
C17 C18 C12 113.9(12) . . ?
C17 C18 H18 123.0 . . ?
C12 C18 H18 123.0 . . ?
C20 C19 C17 121.3(12) . . ?
C20 C19 H19 119.3 . . ?
C17 C19 H19 119.3 . . ?
C19 C20 C10 118.7(11) . . ?
C19 C20 H20 120.7 . . ?
C10 C20 H20 120.7 . . ?
O22 P1 O22 180.0(4) 3_755 . ?
O22 P1 O21 66.8(5) 3_755 3_755 ?
O22 P1 O21 113.2(5) . 3_755 ?
O22 P1 O21 113.2(5) 3_755 . ?
O22 P1 O21 66.8(5) . . ?
O21 P1 O21 180.0 3_755 . ?
O22 P1 O19 68.8(5) 3_755 . ?
O22 P1 O19 111.2(5) . . ?
O21 P1 O19 110.8(5) 3_755 . ?
O21 P1 O19 69.2(5) . . ?
O22 P1 O19 111.2(5) 3_755 3_755 ?
O22 P1 O19 68.8(5) . 3_755 ?
O21 P1 O19 69.2(5) 3_755 3_755 ?
O21 P1 O19 110.8(5) . 3_755 ?
O19 P1 O19 180.0 . 3_755 ?
O22 P1 O20 107.9(5) 3_755 . ?
O22 P1 O20 72.1(5) . . ?
O21 P1 O20 72.8(5) 3_755 . ?
O21 P1 O20 107.2(5) . . ?
O19 P1 O20 73.7(5) . . ?
O19 P1 O20 106.3(5) 3_755 . ?
O22 P1 O20 72.1(5) 3_755 3_755 ?
O22 P1 O20 107.9(5) . 3_755 ?
O21 P1 O20 107.2(5) 3_755 3_755 ?
O21 P1 O20 72.8(5) . 3_755 ?
O19 P1 O20 106.3(5) . 3_755 ?
O19 P1 O20 73.7(5) 3_755 3_755 ?
O20 P1 O20 180.0 . 3_755 ?
C16 N1 C7 106.8(8) . . ?
C16 N1 Ag1 127.4(7) . 1_465 ?
C7 N1 Ag1 125.0(6) . 1_465 ?
C5 N2 C6 105.0(8) . . ?
C5 N2 Ag1 125.8(6) . . ?
C6 N2 Ag1 128.0(6) . . ?
N8 N3 C10 109.8(8) . . ?
N8 N3 Ag2 119.4(6) . . ?
C10 N3 Ag2 130.4(6) . . ?
N5 N4 C4 110.5(7) . . ?
N5 N4 Ag2 119.5(6) . . ?
C4 N4 Ag2 129.6(6) . . ?
N4 N5 N6 107.7(7) . . ?
N5 N6 C1 110.3(7) . . ?
N5 N6 C14 118.4(8) . . ?
C1 N6 C14 131.2(8) . . ?
C5 N7 C13 107.7(8) . . ?
C5 N7 C11 127.7(9) . . ?
C13 N7 C11 124.5(9) . . ?
N3 N8 N10 107.6(7) . . ?
C16 N9 C15 105.3(8) . . ?
C16 N9 C14 127.8(8) . . ?
C15 N9 C14 126.8(8) . . ?
N8 N10 C12 111.3(8) . . ?
N8 N10 C11 118.9(9) . . ?
C12 N10 C11 129.2(9) . . ?

loop_
_geom_bond_atom_site_label_1
_geom_bond_atom_site_label_2
_geom_bond_distance
_geom_bond_site_symmetry_2
_geom_bond_publ_flag
Mo1 O15 1.649(6) . ?
Mo1 O13 1.857(7) . ?
Mo1 O4 1.876(6) . ?
Mo1 O6 1.908(6) . ?
Mo1 O5 1.960(7) . ?
Mo1 O19 2.416(10) . ?
Mo1 O21 2.460(9) . ?
Mo2 O8 1.643(6) . ?
Mo2 O7 1.853(7) . ?
Mo2 O14 1.873(7) . ?
Mo2 O4 1.903(6) . ?
Mo2 O18 1.960(8) 3_755 ?
Mo2 O20 2.433(10) 3_755 ?
Mo3 O9 1.645(6) . ?
Mo3 O18 1.855(8) . ?
Mo3 O2 1.885(7) . ?
Mo3 O12 1.900(7) . ?
Mo3 O3 1.946(7) . ?
Mo3 O20 2.424(9) . ?
Mo4 O16 1.649(6) . ?
Mo4 O5 1.849(7) . ?
Mo4 O3 1.860(6) . ?
Mo4 O1 1.926(6) . ?
Mo4 O7 1.961(6) . ?
Mo4 O21 2.460(9) . ?
Mo4 O22 2.471(10) . ?
Mo5 O10 1.652(6) . ?
Mo5 O1 1.859(7) . ?
Mo5 O11 1.874(7) . ?
Mo5 O2 1.922(6) . ?
Mo5 O13 1.950(7) 3_755 ?
Mo5 O19 2.426(9) 3_755 ?
Mo5 O22 2.474(9) . ?
Mo6 O17 1.656(6) . ?
Mo6 O6 1.871(7) 3_755 ?
Mo6 O12 1.899(7) 3_755 ?
Mo6 O11 1.902(7) . ?
Mo6 O14 1.923(7) . ?
Mo6 O20 2.411(9) 3_755 ?
Mo6 O19 2.493(10) 3_755 ?
O6 Mo6 1.872(7) 3_755 ?
O12 Mo6 1.899(7) 3_755 ?
O13 Mo5 1.950(7) 3_755 ?
O18 Mo2 1.960(8) 3_755 ?
O19 P1 1.543(10) . ?
O19 O22 1.715(14) 3_755 ?
O19 O21 1.735(14) . ?
O19 Mo5 2.426(9) 3_755 ?
O19 Mo6 2.493(10) 3_755 ?
O20 P1 1.597(9) . ?
O20 O22 1.820(13) . ?
O20 Mo6 2.411(9) 3_755 ?
O20 Mo2 2.433(10) 3_755 ?
O21 P1 1.511(9) . ?
O21 O22 1.654(13) . ?
O22 P1 1.492(9) . ?
O22 O19 1.715(14) 3_755 ?
Ag1 N2 2.110(7) . ?
Ag1 N1 2.131(7) 1_645 ?
Ag2 N3 2.134(7) . ?
Ag2 N4 2.150(7) . ?
C1 N6 1.376(11) . ?
C1 C3 1.381(12) . ?
C1 C4 1.409(11) . ?
C2 C9 1.345(12) . ?
C2 C4 1.388(12) . ?
C2 H2 0.9300 . ?
C3 C8 1.352(14) . ?
C3 H3 0.9300 . ?
C4 N4 1.370(10) . ?
C5 N7 1.329(12) . ?
C5 N2 1.321(11) . ?
C5 H5 0.9300 . ?
C6 C13 1.357(13) . ?
C6 N2 1.366(11) . ?
C6 H6 0.9300 . ?
C7 C15 1.343(14) . ?
C7 N1 1.365(12) . ?
C7 H7 0.9300 . ?
C8 C9 1.440(14) . ?
C8 H8 0.9300 . ?
C9 H9 0.9300 . ?
C10 C20 1.386(13) . ?
C10 C12 1.394(13) . ?
C10 N3 1.382(11) . ?
C11 N10 1.447(12) . ?
C11 N7 1.454(12) . ?
C11 H11A 0.9700 . ?
C11 H11B 0.9700 . ?
C12 N10 1.373(12) . ?
C12 C18 1.388(14) . ?
C13 N7 1.371(12) . ?
C13 H13 0.9300 . ?
C14 N9 1.453(12) . ?
C14 N6 1.436(11) . ?
C14 H14A 0.9700 . ?
C14 H14B 0.9700 . ?
C15 N9 1.366(12) . ?
C15 H15 0.9300 . ?
C16 N1 1.272(12) . ?
C16 N9 1.337(12) . ?
C16 H16 0.9300 . ?
C17 C18 1.408(18) . ?
C17 C19 1.392(19) . ?
C17 H17 0.9300 . ?
C18 H18 0.9300 . ?
C19 C20 1.318(16) . ?
C19 H19 0.9300 . ?
C20 H20 0.9300 . ?
P1 O22 1.492(9) 3_755 ?
P1 O21 1.511(9) 3_755 ?
P1 O19 1.543(10) 3_755 ?
P1 O20 1.597(9) 3_755 ?
N1 Ag1 2.131(7) 1_465 ?
N3 N8 1.307(11) . ?
N4 N5 1.294(10) . ?
N5 N6 1.370(10) . ?
N8 N10 1.340(11) . ?

loop_
_geom_torsion_atom_site_label_1
_geom_torsion_atom_site_label_2
_geom_torsion_atom_site_label_3
_geom_torsion_atom_site_label_4
_geom_torsion
_geom_torsion_site_symmetry_1
_geom_torsion_site_symmetry_2
_geom_torsion_site_symmetry_3
_geom_torsion_site_symmetry_4
_geom_torsion_publ_flag
O10 Mo5 O1 Mo4 -152.9(6) . . . . ?
O11 Mo5 O1 Mo4 104.5(6) . . . . ?
O2 Mo5 O1 Mo4 -51.9(6) . . . . ?
O13 Mo5 O1 Mo4 18.6(12) 3_755 . . . ?
O19 Mo5 O1 Mo4 38.9(7) 3_755 . . . ?
O22 Mo5 O1 Mo4 11.6(5) . . . . ?
O9 Mo3 O2 Mo5 -155.6(7) . . . . ?
O18 Mo3 O2 Mo5 102.4(7) . . . . ?
O12 Mo3 O2 Mo5 12.5(13) . . . . ?
O3 Mo3 O2 Mo5 -55.3(7) . . . . ?
O20 Mo3 O2 Mo5 38.0(7) . . . . ?
O16 Mo4 O3 Mo3 -157.7(6) . . . . ?
O5 Mo4 O3 Mo3 99.6(7) . . . . ?
O1 Mo4 O3 Mo3 -56.0(6) . . . . ?
O7 Mo4 O3 Mo3 12.1(12) . . . . ?
O21 Mo4 O3 Mo3 35.1(6) . . . . ?
O22 Mo4 O3 Mo3 6.3(6) . . . . ?
O15 Mo1 O4 Mo2 149.9(7) . . . . ?
O13 Mo1 O4 Mo2 -106.9(7) . . . . ?
O6 Mo1 O4 Mo2 -19.7(13) . . . . ?
O5 Mo1 O4 Mo2 51.4(7) . . . . ?
O19 Mo1 O4 Mo2 -42.5(7) . . . . ?
O21 Mo1 O4 Mo2 -10.1(6) . . . . ?
O16 Mo4 O5 Mo1 156.0(6) . . . . ?
O3 Mo4 O5 Mo1 -100.5(6) . . . . ?
O1 Mo4 O5 Mo1 -10.6(11) . . . . ?
O7 Mo4 O5 Mo1 56.0(6) . . . . ?
O21 Mo4 O5 Mo1 -7.8(5) . . . . ?
O22 Mo4 O5 Mo1 -34.1(6) . . . . ?
O8 Mo2 O7 Mo4 154.8(6) . . . . ?
O14 Mo2 O7 Mo4 -103.0(7) . . . . ?
O4 Mo2 O7 Mo4 53.4(7) . . . . ?
O18 Mo2 O7 Mo4 -16.1(13) 3_755 . . . ?
O20 Mo2 O7 Mo4 -38.6(7) 3_755 . . . ?
O10 Mo5 O11 Mo6 153.7(7) . . . . ?
O1 Mo5 O11 Mo6 -101.8(8) . . . . ?
O2 Mo5 O11 Mo6 -14.7(14) . . . . ?
O13 Mo5 O11 Mo6 55.4(8) 3_755 . . . ?
O19 Mo5 O11 Mo6 -6.2(7) 3_755 . . . ?
O22 Mo5 O11 Mo6 -37.4(8) . . . . ?
O15 Mo1 O13 Mo5 -154.6(6) . . . 3_755 ?
O4 Mo1 O13 Mo5 102.0(7) . . . 3_755 ?
O6 Mo1 O13 Mo5 -54.2(7) . . . 3_755 ?
O5 Mo1 O13 Mo5 17.2(12) . . . 3_755 ?
O19 Mo1 O13 Mo5 8.9(6) . . . 3_755 ?
O21 Mo1 O13 Mo5 36.4(7) . . . 3_755 ?
O8 Mo2 O14 Mo6 -155.2(7) . . . . ?
O7 Mo2 O14 Mo6 99.8(7) . . . . ?
O4 Mo2 O14 Mo6 6.2(14) . . . . ?
O18 Mo2 O14 Mo6 -58.3(8) 3_755 . . . ?
O20 Mo2 O14 Mo6 3.3(6) 3_755 . . . ?
O9 Mo3 O18 Mo2 155.4(7) . . . 3_755 ?
O2 Mo3 O18 Mo2 -102.2(8) . . . 3_755 ?
O12 Mo3 O18 Mo2 54.4(8) . . . 3_755 ?
O3 Mo3 O18 Mo2 -21.6(14) . . . 3_755 ?
O20 Mo3 O18 Mo2 -7.7(7) . . . 3_755 ?
O22 O19 O21 P1 -40.6(5) 3_755 . . . ?
Mo1 O19 O21 P1 -178.0(5) . . . . ?
Mo5 O19 O21 P1 -104.9(9) 3_755 . . . ?
Mo6 O19 O21 P1 103.8(7) 3_755 . . . ?
P1 O19 O21 O22 -42.6(5) . . . . ?
O22 O19 O21 O22 -83.2(7) 3_755 . . . ?
Mo1 O19 O21 O22 139.4(5) . . . . ?
Mo5 O19 O21 O22 -147.4(8) 3_755 . . . ?
Mo6 O19 O21 O22 61.2(8) 3_755 . . . ?
P1 O19 O21 Mo4 -110.7(8) . . . . ?
O22 O19 O21 Mo4 -151.3(7) 3_755 . . . ?
Mo1 O19 O21 Mo4 71.3(7) . . . . ?
Mo5 O19 O21 Mo4 144.5(6) 3_755 . . . ?
Mo6 O19 O21 Mo4 -6.9(12) 3_755 . . . ?
P1 O19 O21 Mo1 178.0(5) . . . . ?
O22 O19 O21 Mo1 137.4(6) 3_755 . . . ?
Mo5 O19 O21 Mo1 73.2(8) 3_755 . . . ?
Mo6 O19 O21 Mo1 -78.2(6) 3_755 . . . ?
O19 O21 O22 P1 42.7(5) . . . . ?
Mo4 O21 O22 P1 178.0(5) . . . . ?
Mo1 O21 O22 P1 105.4(8) . . . . ?
P1 O21 O22 O19 43.5(5) . . . 3_755 ?
O19 O21 O22 O19 86.2(7) . . . 3_755 ?
Mo4 O21 O22 O19 -138.5(6) . . . 3_755 ?
Mo1 O21 O22 O19 148.8(8) . . . 3_755 ?
P1 O21 O22 O20 -47.3(4) . . . . ?
O19 O21 O22 O20 -4.6(6) . . . . ?
Mo4 O21 O22 O20 130.7(5) . . . . ?
Mo1 O21 O22 O20 58.1(9) . . . . ?
P1 O21 O22 Mo5 109.3(8) . . . . ?
O19 O21 O22 Mo5 152.0(7) . . . . ?
Mo4 O21 O22 Mo5 -72.7(7) . . . . ?
Mo1 O21 O22 Mo5 -145.4(6) . . . . ?
P1 O21 O22 Mo4 -178.0(5) . . . . ?
O19 O21 O22 Mo4 -135.3(5) . . . . ?
Mo1 O21 O22 Mo4 -72.6(8) . . . . ?
Mo6 O20 O22 P1 -102.1(7) 3_755 . . . ?
Mo3 O20 O22 P1 177.7(5) . . . . ?
Mo2 O20 O22 P1 99.4(7) 3_755 . . . ?
P1 O20 O22 O21 47.7(4) . . . . ?
Mo6 O20 O22 O21 -54.4(8) 3_755 . . . ?
Mo3 O20 O22 O21 -134.6(5) . . . . ?
Mo2 O20 O22 O21 147.1(7) 3_755 . . . ?
P1 O20 O22 O19 -48.8(4) . . . 3_755 ?
Mo6 O20 O22 O19 -150.9(6) 3_755 . . 3_755 ?
Mo3 O20 O22 O19 128.8(5) . . . 3_755 ?
Mo2 O20 O22 O19 50.6(8) 3_755 . . 3_755 ?
P1 O20 O22 Mo5 -110.0(7) . . . . ?
Mo6 O20 O22 Mo5 147.9(5) 3_755 . . . ?
Mo3 O20 O22 Mo5 67.7(6) . . . . ?
Mo2 O20 O22 Mo5 -10.6(11) 3_755 . . . ?
P1 O20 O22 Mo4 113.6(7) . . . . ?
Mo6 O20 O22 Mo4 11.5(10) 3_755 . . . ?
Mo3 O20 O22 Mo4 -68.8(6) . . . . ?
Mo2 O20 O22 Mo4 -147.0(5) 3_755 . . . ?
N6 C1 C3 C8 178.7(9) . . . . ?
C4 C1 C3 C8 1.3(13) . . . . ?
N6 C1 C4 N4 0.6(9) . . . . ?
C3 C1 C4 N4 178.7(8) . . . . ?
N6 C1 C4 C2 -178.5(7) . . . . ?
C3 C1 C4 C2 -0.5(13) . . . . ?
C9 C2 C4 N4 -179.7(9) . . . . ?
C9 C2 C4 C1 -0.8(12) . . . . ?
C1 C3 C8 C9 -1.0(14) . . . . ?
C4 C2 C9 C8 1.1(13) . . . . ?
C3 C8 C9 C2 -0.2(15) . . . . ?
C20 C10 C12 N10 177.7(9) . . . . ?
N3 C10 C12 N10 -0.6(10) . . . . ?
C20 C10 C12 C18 3.9(15) . . . . ?
N3 C10 C12 C18 -174.5(10) . . . . ?
N2 C6 C13 N7 0.7(10) . . . . ?
N1 C7 C15 N9 0.4(12) . . . . ?
C19 C17 C18 C12 -0.2(19) . . . . ?
N10 C12 C18 C17 -174.4(11) . . . . ?
C10 C12 C18 C17 -2.6(16) . . . . ?
C18 C17 C19 C20 2(2) . . . . ?
C17 C19 C20 C10 -0.8(18) . . . . ?
C12 C10 C20 C19 -2.1(16) . . . . ?
N3 C10 C20 C19 175.8(10) . . . . ?
O21 O22 P1 O21 180.001(1) . . . 3_755 ?
O19 O22 P1 O21 54.6(6) 3_755 . . 3_755 ?
O20 O22 P1 O21 -61.6(6) . . . 3_755 ?
Mo5 O22 P1 O21 57.2(7) . . . 3_755 ?
Mo4 O22 P1 O21 -177.6(6) . . . 3_755 ?
O19 O22 P1 O21 -125.4(6) 3_755 . . . ?
O20 O22 P1 O21 118.4(6) . . . . ?
Mo5 O22 P1 O21 -122.8(7) . . . . ?
Mo4 O22 P1 O21 2.4(6) . . . . ?
O21 O22 P1 O19 -54.6(6) . . . . ?
O19 O22 P1 O19 179.999(0) 3_755 . . . ?
O20 O22 P1 O19 63.8(6) . . . . ?
Mo5 O22 P1 O19 -177.4(6) . . . . ?
Mo4 O22 P1 O19 -52.2(8) . . . . ?
O21 O22 P1 O19 125.4(6) . . . 3_755 ?
O20 O22 P1 O19 -116.2(6) . . . 3_755 ?
Mo5 O22 P1 O19 2.6(6) . . . 3_755 ?
Mo4 O22 P1 O19 127.8(8) . . . 3_755 ?
O21 O22 P1 O20 -118.4(6) . . . . ?
O19 O22 P1 O20 116.2(6) 3_755 . . . ?
Mo5 O22 P1 O20 118.8(7) . . . . ?
Mo4 O22 P1 O20 -116.1(7) . . . . ?
O21 O22 P1 O20 61.6(6) . . . 3_755 ?
O19 O22 P1 O20 -63.8(6) 3_755 . . 3_755 ?
O20 O22 P1 O20 180.002(0) . . . 3_755 ?
Mo5 O22 P1 O20 -61.2(7) . . . 3_755 ?
Mo4 O22 P1 O20 63.9(7) . . . 3_755 ?
O22 O21 P1 O22 180.001(1) . . . 3_755 ?
O19 O21 P1 O22 54.3(6) . . . 3_755 ?
Mo4 O21 P1 O22 177.6(6) . . . 3_755 ?
Mo1 O21 P1 O22 52.1(7) . . . 3_755 ?
O19 O21 P1 O22 -125.7(6) . . . . ?
Mo4 O21 P1 O22 -2.4(6) . . . . ?
Mo1 O21 P1 O22 -127.9(7) . . . . ?
O22 O21 P1 O19 125.7(6) . . . . ?
Mo4 O21 P1 O19 123.3(7) . . . . ?
Mo1 O21 P1 O19 -2.2(5) . . . . ?
O22 O21 P1 O19 -54.3(6) . . . 3_755 ?
O19 O21 P1 O19 180.0 . . . 3_755 ?
Mo4 O21 P1 O19 -56.7(7) . . . 3_755 ?
Mo1 O21 P1 O19 177.8(5) . . . 3_755 ?
O22 O21 P1 O20 61.2(6) . . . . ?
O19 O21 P1 O20 -64.5(6) . . . . ?
Mo4 O21 P1 O20 58.8(7) . . . . ?
Mo1 O21 P1 O20 -66.7(7) . . . . ?
O22 O21 P1 O20 -118.8(6) . . . 3_755 ?
O19 O21 P1 O20 115.5(6) . . . 3_755 ?
Mo4 O21 P1 O20 -121.2(7) . . . 3_755 ?
Mo1 O21 P1 O20 113.3(7) . . . 3_755 ?
O21 O19 P1 O22 -126.7(6) . . . 3_755 ?
Mo1 O19 P1 O22 -124.5(7) . . . 3_755 ?
Mo5 O19 P1 O22 2.7(6) 3_755 . . 3_755 ?
Mo6 O19 P1 O22 119.0(7) 3_755 . . 3_755 ?
O22 O19 P1 O22 180.002(0) 3_755 . . . ?
O21 O19 P1 O22 53.3(6) . . . . ?
Mo1 O19 P1 O22 55.5(7) . . . . ?
Mo5 O19 P1 O22 -177.3(6) 3_755 . . . ?
Mo6 O19 P1 O22 -61.0(7) 3_755 . . . ?
O22 O19 P1 O21 -53.3(6) 3_755 . . 3_755 ?
O21 O19 P1 O21 180.000(0) . . . 3_755 ?
Mo1 O19 P1 O21 -177.7(5) . . . 3_755 ?
Mo5 O19 P1 O21 -50.6(8) 3_755 . . 3_755 ?
Mo6 O19 P1 O21 65.7(6) 3_755 . . 3_755 ?
O22 O19 P1 O21 126.7(6) 3_755 . . . ?
Mo1 O19 P1 O21 2.3(5) . . . . ?
Mo5 O19 P1 O21 129.4(8) 3_755 . . . ?
Mo6 O19 P1 O21 -114.3(6) 3_755 . . . ?
O22 O19 P1 O20 -117.1(6) 3_755 . . . ?
O21 O19 P1 O20 116.1(6) . . . . ?
Mo1 O19 P1 O20 118.4(7) . . . . ?
Mo5 O19 P1 O20 -114.4(7) 3_755 . . . ?
Mo6 O19 P1 O20 1.9(5) 3_755 . . . ?
O22 O19 P1 O20 62.9(6) 3_755 . . 3_755 ?
O21 O19 P1 O20 -63.9(6) . . . 3_755 ?
Mo1 O19 P1 O20 -61.6(7) . . . 3_755 ?
Mo5 O19 P1 O20 65.6(7) 3_755 . . 3_755 ?
Mo6 O19 P1 O20 -178.1(5) 3_755 . . 3_755 ?
O22 O20 P1 O22 179.998(1) . . . 3_755 ?
Mo6 O20 P1 O22 -62.6(7) 3_755 . . 3_755 ?
Mo3 O20 P1 O22 177.3(5) . . . 3_755 ?
Mo2 O20 P1 O22 55.9(7) 3_755 . . 3_755 ?
Mo6 O20 P1 O22 117.4(7) 3_755 . . . ?
Mo3 O20 P1 O22 -2.6(5) . . . . ?
Mo2 O20 P1 O22 -124.1(7) 3_755 . . . ?
O22 O20 P1 O21 122.2(6) . . . 3_755 ?
Mo6 O20 P1 O21 -120.4(6) 3_755 . . 3_755 ?
Mo3 O20 P1 O21 119.5(7) . . . 3_755 ?
Mo2 O20 P1 O21 -1.9(5) 3_755 . . 3_755 ?
O22 O20 P1 O21 -57.8(6) . . . . ?
Mo6 O20 P1 O21 59.6(6) 3_755 . . . ?
Mo3 O20 P1 O21 -60.5(7) . . . . ?
Mo2 O20 P1 O21 178.1(5) 3_755 . . . ?
O22 O20 P1 O19 -119.3(6) . . . . ?
Mo6 O20 P1 O19 -2.0(5) 3_755 . . . ?
Mo3 O20 P1 O19 -122.0(7) . . . . ?
Mo2 O20 P1 O19 116.6(6) 3_755 . . . ?
O22 O20 P1 O19 60.7(6) . . . 3_755 ?
Mo6 O20 P1 O19 178.0(5) 3_755 . . 3_755 ?
Mo3 O20 P1 O19 58.0(7) . . . 3_755 ?
Mo2 O20 P1 O19 -63.4(6) 3_755 . . 3_755 ?
N9 C16 N1 C7 2.5(12) . . . . ?
N9 C16 N1 Ag1 172.3(6) . . . 1_465 ?
C15 C7 N1 C16 -1.7(12) . . . . ?
C15 C7 N1 Ag1 -171.9(7) . . . 1_465 ?
N7 C5 N2 C6 0.5(10) . . . . ?
N7 C5 N2 Ag1 168.4(6) . . . . ?
C13 C6 N2 C5 -0.7(10) . . . . ?
C13 C6 N2 Ag1 -168.3(6) . . . . ?
C20 C10 N3 N8 -177.5(10) . . . . ?
C12 C10 N3 N8 0.5(10) . . . . ?
C20 C10 N3 Ag2 -5.6(15) . . . . ?
C12 C10 N3 Ag2 172.5(6) . . . . ?
C1 C4 N4 N5 0.2(9) . . . . ?
C2 C4 N4 N5 179.2(8) . . . . ?
C1 C4 N4 Ag2 173.7(6) . . . . ?
C2 C4 N4 Ag2 -7.3(13) . . . . ?
C4 N4 N5 N6 -1.0(9) . . . . ?
Ag2 N4 N5 N6 -175.2(5) . . . . ?
N4 N5 N6 C1 1.4(9) . . . . ?
N4 N5 N6 C14 178.0(8) . . . . ?
C3 C1 N6 N5 -178.9(9) . . . . ?
C4 C1 N6 N5 -1.2(9) . . . . ?
C3 C1 N6 C14 5.0(17) . . . . ?
C4 C1 N6 C14 -177.3(9) . . . . ?
N9 C14 N6 N5 -88.0(10) . . . . ?
N9 C14 N6 C1 87.8(12) . . . . ?
N2 C5 N7 C13 0.0(10) . . . . ?
N2 C5 N7 C11 -175.5(8) . . . . ?
C6 C13 N7 C5 -0.4(10) . . . . ?
C6 C13 N7 C11 175.2(8) . . . . ?
N10 C11 N7 C5 79.4(13) . . . . ?
N10 C11 N7 C13 -95.4(11) . . . . ?
C10 N3 N8 N10 -0.2(10) . . . . ?
Ag2 N3 N8 N10 -173.2(5) . . . . ?
N1 C16 N9 C15 -2.2(12) . . . . ?
N1 C16 N9 C14 -177.3(9) . . . . ?
C7 C15 N9 C16 1.0(11) . . . . ?
C7 C15 N9 C14 176.1(9) . . . . ?
N6 C14 N9 C16 -142.1(10) . . . . ?
N6 C14 N9 C15 43.9(14) . . . . ?
N3 N8 N10 C12 -0.2(10) . . . . ?
N3 N8 N10 C11 -172.6(8) . . . . ?
C18 C12 N10 N8 173.4(11) . . . . ?
C10 C12 N10 N8 0.5(10) . . . . ?
C18 C12 N10 C11 -15.2(18) . . . . ?
C10 C12 N10 C11 172.0(9) . . . . ?
N7 C11 N10 N8 83.8(11) . . . . ?
N7 C11 N10 C12 -87.1(13) . . . . ?
